data_7107792
loop_
_publ_author_name
'Kenji Matsumoto'
'Hiromichi Egami'
'Takuya Oguma'
'Tsutomu Katsuki'

_publ_section_title
;
 What factors influence the catalytic activity of iron-salan complexes for
 aerobic oxidative coupling of 2-naphthols?
;
_journal_name_full Chem.Commun.
_journal_page_first 5823
_journal_paper_doi 10.1039/c2cc18090a
_journal_volume 48
_journal_year 2012
_chemical_absolute_configuration rmad
_chemical_formula_moiety 'C96H78Fe2N4O6, H2O, 2(C3H6O)'
_chemical_formula_sum 'C102 H92 Fe2 N4 O9'
_chemical_formula_weight 1629.50
_chemical_name_systematic
;
?
;
_space_group_IT_number 5
_symmetry_cell_setting monoclinic
_symmetry_space_group_name_Hall 'C 2y'
_symmetry_space_group_name_H-M 'C 1 2 1'
_atom_sites_solution_hydrogens geom
_atom_sites_solution_primary direct
_atom_sites_solution_secondary difmap
_audit_creation_method SHELXL-97
_cell_angle_alpha 90.00
_cell_angle_beta 125.3570(10)
_cell_angle_gamma 90.00
_cell_formula_units_Z 2
_cell_length_a 26.435(4)
_cell_length_b 12.5897(17)
_cell_length_c 18.562(5)
_cell_measurement_reflns_used 9907
_cell_measurement_temperature 100
_cell_measurement_theta_max 27.45
_cell_measurement_theta_min 2.61
_cell_volume 5038.2(17)
_computing_cell_refinement 'Bruker SAINT'
_computing_data_collection 'Bruker APEX2'
_computing_data_reduction 'Bruker SAINT'
_computing_molecular_graphics 'Bruker SHELXTL'
_computing_publication_material 'Bruker SHELXTL'
_computing_structure_refinement 'SHELXL-97 (Sheldrick, 2008)'
_computing_structure_solution 'SHELXS-97 (Sheldrick, 2008)'
_diffrn_ambient_temperature 100
_diffrn_detector_area_resol_mean 8.333
_diffrn_measured_fraction_theta_full 0.998
_diffrn_measured_fraction_theta_max 0.998
_diffrn_measurement_device_type 'Bruker APEX-II CCD'
_diffrn_measurement_method '\f and \w scans'
_diffrn_radiation_collimation 'focusing mirrors'
_diffrn_radiation_monochromator graphite
_diffrn_radiation_source 'rotating-anode X-ray tube'
_diffrn_radiation_type MoK\a
_diffrn_radiation_wavelength 0.71073
_diffrn_reflns_av_R_equivalents 0.0207
_diffrn_reflns_av_sigmaI/netI 0.0276
_diffrn_reflns_limit_h_max 34
_diffrn_reflns_limit_h_min -34
_diffrn_reflns_limit_k_max 16
_diffrn_reflns_limit_k_min -16
_diffrn_reflns_limit_l_max 24
_diffrn_reflns_limit_l_min -24
_diffrn_reflns_number 28940
_diffrn_reflns_theta_full 27.51
_diffrn_reflns_theta_max 27.51
_diffrn_reflns_theta_min 1.35
_exptl_absorpt_coefficient_mu 0.341
_exptl_absorpt_correction_T_max 0.9733
_exptl_absorpt_correction_T_min 0.9197
_exptl_absorpt_correction_type empirical
_exptl_absorpt_process_details
;
SADABS Sheldrick 1996
;
_exptl_crystal_colour 'red purple'
_exptl_crystal_density_diffrn 1.074
_exptl_crystal_density_method 'not measured'
_exptl_crystal_description block
_exptl_crystal_F_000 1712
_exptl_crystal_size_max 0.25
_exptl_crystal_size_mid 0.13
_exptl_crystal_size_min 0.08
_refine_diff_density_max 1.515
_refine_diff_density_min -0.543
_refine_diff_density_rms 0.168
_refine_ls_abs_structure_details 'Flack H D (1983), Acta Cryst. A39, 876-881'
_refine_ls_abs_structure_Flack 0.01(2)
_refine_ls_extinction_method none
_refine_ls_goodness_of_fit_ref 1.106
_refine_ls_hydrogen_treatment constr
_refine_ls_matrix_type full
_refine_ls_number_parameters 569
_refine_ls_number_reflns 11455
_refine_ls_number_restraints 3
_refine_ls_restrained_S_all 1.106
_refine_ls_R_factor_all 0.0925
_refine_ls_R_factor_gt 0.0840
_refine_ls_shift/su_max 0.001
_refine_ls_shift/su_mean 0.000
_refine_ls_structure_factor_coef Fsqd
_refine_ls_weighting_details 'calc w=1/[\s^2^(Fo^2^)+(0.1938P)^2^+1.9933P] where P=(Fo^2^+2Fc^2^)/3'
_refine_ls_weighting_scheme calc
_refine_ls_wR_factor_gt 0.2407
_refine_ls_wR_factor_ref 0.2520
_reflns_number_gt 10074
_reflns_number_total 11455
_reflns_threshold_expression >2sigma(I)
_cod_data_source_file c2cc18090a.txt
_cod_data_source_block R_diPh_3PhNp_FeNHsalan_diOH_KM98
_cod_original_cell_volume 5038.1(16)
_cod_original_sg_symbol_H-M C2
_cod_database_code 7107792

loop_
_symmetry_equiv_pos_as_xyz
'x, y, z'
'-x, y, -z'
'x+1/2, y+1/2, z'
'-x+1/2, y+1/2, -z'

loop_
_atom_site_label
_atom_site_type_symbol
_atom_site_fract_x
_atom_site_fract_y
_atom_site_fract_z
_atom_site_U_iso_or_equiv
_atom_site_adp_type
_atom_site_occupancy
_atom_site_symmetry_multiplicity
_atom_site_calc_flag
_atom_site_refinement_flags
_atom_site_disorder_assembly
_atom_site_disorder_group
Fe1 Fe 0.441318(18) 0.34855(4) 0.40394(3) 0.02704(16) Uani 1 1 d . A 1
N1 N 0.50401(13) 0.3578(4) 0.36422(19) 0.0343(7) Uani 1 1 d . A 1
N2 N 0.39867(19) 0.4760(4) 0.3062(3) 0.0397(9) Uani 1 1 d . A 1
O1 O 0.39690(15) 0.2431(3) 0.3143(2) 0.0373(7) Uani 1 1 d . A 1
O2 O 0.38327(12) 0.3729(3) 0.43179(17) 0.0369(7) Uani 1 1 d . A 1
O3 O 0.5000 0.2531(3) 0.5000 0.0312(9) Uani 1 2 d S . 1
O4 O 0.5000 0.4534(4) 0.5000 0.0309(9) Uani 1 2 d S . 1
C1 C 0.4857(2) 0.4432(4) 0.2959(3) 0.0398(10) Uani 1 1 d . A 1
H1 H 0.4574 0.4098 0.2364 0.048 Uiso 1 1 calc R A 1
C2 C 0.5423(2) 0.4827(5) 0.3023(4) 0.0517(12) Uani 1 1 d . A 1
C3 C 0.5936(3) 0.5197(8) 0.3800(5) 0.089(3) Uani 1 1 d . A 1
H3 H 0.5934 0.5244 0.4309 0.107 Uiso 1 1 calc R A 1
C4 C 0.6460(4) 0.5503(9) 0.3851(7) 0.112(4) Uani 1 1 d . A 1
H4 H 0.6814 0.5741 0.4401 0.135 Uiso 1 1 calc R A 1
C5 C 0.6478(4) 0.5471(9) 0.3141(8) 0.114(4) Uani 1 1 d . A 1
H5 H 0.6830 0.5722 0.3175 0.137 Uiso 1 1 calc R A 1
C6 C 0.6000(6) 0.5087(14) 0.2409(9) 0.156(7) Uani 1 1 d . . .
H6 H 0.6015 0.5022 0.1912 0.187 Uiso 1 1 calc R A 1
C7 C 0.5454(4) 0.4760(12) 0.2330(6) 0.133(5) Uani 1 1 d . A 1
H7 H 0.5110 0.4492 0.1783 0.160 Uiso 1 1 calc R A 1
C8 C 0.51636(19) 0.2554(4) 0.3421(3) 0.0426(10) Uani 1 1 d . A 1
H8A H 0.5325 0.2066 0.3928 0.051 Uiso 1 1 calc R A 1
H8B H 0.5489 0.2637 0.3316 0.051 Uiso 1 1 calc R A 1
C9 C 0.45890(18) 0.2063(4) 0.2605(3) 0.0342(8) Uani 1 1 d . A 1
C10 C 0.40197(18) 0.2023(3) 0.2528(2) 0.0328(8) Uani 1 1 d . A 1
C11 C 0.35018(18) 0.1522(3) 0.1795(2) 0.0316(8) Uani 1 1 d . A 1
C12 C 0.3543(2) 0.1038(3) 0.1140(3) 0.0333(8) Uani 1 1 d . A 1
C13 C 0.3028(2) 0.0539(4) 0.0374(3) 0.0495(11) Uani 1 1 d . A 1
H13 H 0.2645 0.0494 0.0308 0.059 Uiso 1 1 calc R A 1
C14 C 0.3071(3) 0.0126(5) -0.0263(4) 0.0596(14) Uani 1 1 d . A 1
H14 H 0.2721 -0.0205 -0.0766 0.072 Uiso 1 1 calc R A 1
C15 C 0.3658(3) 0.0190(5) -0.0177(4) 0.0605(14) Uani 1 1 d . A 1
H15 H 0.3688 -0.0081 -0.0628 0.073 Uiso 1 1 calc R A 1
C16 C 0.4153(3) 0.0638(4) 0.0553(3) 0.0458(10) Uani 1 1 d . A 1
H16 H 0.4538 0.0655 0.0622 0.055 Uiso 1 1 calc R A 1
C17 C 0.4115(2) 0.1086(3) 0.1222(3) 0.0356(8) Uani 1 1 d . A 1
C18 C 0.4624(2) 0.1603(3) 0.1962(3) 0.0360(8) Uani 1 1 d . A 1
H18 H 0.5005 0.1636 0.2021 0.043 Uiso 1 1 calc R A 1
C19 C 0.29129(19) 0.1528(4) 0.1726(3) 0.0362(8) Uani 1 1 d . A 1
C20 C 0.2609(2) 0.2492(4) 0.1621(3) 0.0422(10) Uani 1 1 d . A 1
H20 H 0.2783 0.3137 0.1590 0.051 Uiso 1 1 calc R A 1
C21 C 0.2065(2) 0.2526(5) 0.1563(3) 0.0526(12) Uani 1 1 d . A 1
H21 H 0.1863 0.3186 0.1480 0.063 Uiso 1 1 calc R A 1
C22 C 0.1812(3) 0.1590(6) 0.1625(4) 0.0628(15) Uani 1 1 d . A 1
H22 H 0.1442 0.1608 0.1599 0.075 Uiso 1 1 calc R A 1
C23 C 0.2103(3) 0.0634(5) 0.1727(4) 0.0648(16) Uani 1 1 d . A 1
H23 H 0.1924 -0.0004 0.1755 0.078 Uiso 1 1 calc R A 1
C24 C 0.2651(3) 0.0585(4) 0.1789(4) 0.0509(11) Uani 1 1 d . A 1
H24 H 0.2849 -0.0079 0.1874 0.061 Uiso 1 1 calc R A 1
C25 C 0.4492(2) 0.5293(4) 0.3043(3) 0.0444(10) Uani 1 1 d . . .
H25 H 0.4767 0.5739 0.3580 0.053 Uiso 1 1 calc R A 1
C26 C 0.4213(10) 0.5928(16) 0.2218(11) 0.042(4) Uani 0.43(2) 1 d P A 1
C27 C 0.3821(8) 0.5551(9) 0.1358(9) 0.038(3) Uani 0.43(2) 1 d P A 1
C28 C 0.3619(6) 0.6305(10) 0.0652(6) 0.047(4) Uani 0.43(2) 1 d P A 1
C29 C 0.3766(14) 0.7386(16) 0.0819(11) 0.093(9) Uani 0.43(2) 1 d P A 1
C30 C 0.414(2) 0.7640(15) 0.1682(12) 0.153(18) Uani 0.43(2) 1 d P A 1
C31 C 0.4278(19) 0.6996(18) 0.2343(10) 0.126(14) Uani 0.43(2) 1 d P A 1
C32 C 0.3643(3) 0.5519(5) 0.3257(4) 0.0547(13) Uani 1 1 d . A 1
H32A H 0.3470 0.6104 0.2820 0.066 Uiso 1 1 calc R A 1
H32B H 0.3934 0.5831 0.3851 0.066 Uiso 1 1 calc R A 1
C33 C 0.3118(2) 0.4955(5) 0.3220(3) 0.0472(11) Uani 1 1 d . A 1
C34 C 0.32479(19) 0.4066(4) 0.3782(3) 0.0402(9) Uani 1 1 d . A 1
C35 C 0.27875(18) 0.3575(6) 0.3800(2) 0.0489(11) Uani 1 1 d . A 1
C36 C 0.2169(2) 0.3968(5) 0.3248(3) 0.0532(13) Uani 1 1 d . A 1
C37 C 0.1668(2) 0.3458(9) 0.3204(3) 0.0707(18) Uani 1 1 d . A 1
H37 H 0.1745 0.2853 0.3559 0.085 Uiso 1 1 calc R A 1
C38 C 0.1082(3) 0.3842(10) 0.2653(6) 0.101(4) Uani 1 1 d . A 1
H38 H 0.0751 0.3479 0.2614 0.121 Uiso 1 1 calc R A 1
C39 C 0.0954(3) 0.4717(9) 0.2163(5) 0.094(3) Uani 1 1 d . A 1
H39 H 0.0538 0.4967 0.1804 0.113 Uiso 1 1 calc R A 1
C40 C 0.1420(3) 0.5288(7) 0.2160(4) 0.080(2) Uani 1 1 d . A 1
H40 H 0.1323 0.5900 0.1803 0.096 Uiso 1 1 calc R A 1
C41 C 0.2050(2) 0.4884(6) 0.2731(4) 0.0652(18) Uani 1 1 d . A 1
C42 C 0.2518(3) 0.5336(5) 0.2711(3) 0.0594(14) Uani 1 1 d . A 1
H42 H 0.2424 0.5928 0.2336 0.071 Uiso 1 1 calc R A 1
C43 C 0.2955(2) 0.2614(7) 0.4370(4) 0.069(2) Uani 1 1 d . A 1
C44 C 0.3155(4) 0.1691(6) 0.4216(6) 0.082(2) Uani 1 1 d . . .
H44 H 0.3186 0.1663 0.3731 0.098 Uiso 1 1 calc R A 1
C45 C 0.3312(5) 0.0804(10) 0.4742(8) 0.132(5) Uani 1 1 d . A .
H45 H 0.3435 0.0160 0.4617 0.159 Uiso 1 1 calc R . .
C46 C 0.3282(5) 0.0901(16) 0.5475(9) 0.165(9) Uani 1 1 d . . .
H46 H 0.3388 0.0306 0.5852 0.198 Uiso 1 1 calc R A .
C47 C 0.3114(5) 0.1784(13) 0.5649(6) 0.112(4) Uani 1 1 d . A .
H47 H 0.3105 0.1816 0.6153 0.134 Uiso 1 1 calc R B 1
C48 C 0.2950(4) 0.2666(11) 0.5125(5) 0.100(3) Uani 1 1 d . A 1
H48 H 0.2834 0.3303 0.5268 0.120 Uiso 1 1 calc R A 1
C26A C 0.4279(8) 0.6289(15) 0.2420(13) 0.054(4) Uani 0.57(2) 1 d P A 2
C27A C 0.3802(8) 0.607(2) 0.1515(14) 0.116(10) Uani 0.57(2) 1 d P A 2
C28A C 0.3609(9) 0.7159(19) 0.1003(15) 0.104(8) Uani 0.57(2) 1 d P A 2
C29A C 0.3918(8) 0.7931(19) 0.129(2) 0.110(8) Uani 0.57(2) 1 d P A 2
C30A C 0.4371(7) 0.8056(17) 0.2024(19) 0.133(11) Uani 0.57(2) 1 d P A 2
C31A C 0.4578(6) 0.7227(13) 0.2683(16) 0.090(7) Uani 0.57(2) 1 d P A 2
C1S C 1.0000 0.1587(12) 0.0000 0.095(3) Uiso 1 2 d S . 1
C2S C 0.9950(12) 0.222(2) 0.0682(16) 0.215(9) Uiso 1 1 d . . .
C3S C 0.4905(11) 0.983(2) 0.3985(19) 0.136(9) Uiso 0.50 1 d PD . .
C4S C 0.4232(10) 0.9433(19) 0.3657(16) 0.109(6) Uiso 0.50 1 d PD . .
C5S C 0.5277(10) 0.938(2) 0.3668(15) 0.112(6) Uiso 0.50 1 d PD . .
O1S O 1.0000 0.0712(15) 0.0000 0.169(5) Uiso 1 2 d S . .
O2S O 0.5260(5) 1.0488(9) 0.4640(7) 0.079(3) Uiso 0.50 1 d P . .
O1W O 0.5000 0.6780(16) 0.5000 0.186(6) Uiso 1 2 d S . .

loop_
_atom_site_aniso_label
_atom_site_aniso_U_11
_atom_site_aniso_U_22
_atom_site_aniso_U_33
_atom_site_aniso_U_23
_atom_site_aniso_U_13
_atom_site_aniso_U_12
Fe1 0.0199(2) 0.0374(3) 0.0167(2) 0.0010(2) 0.00650(17) -0.0012(2)
N1 0.0218(12) 0.053(2) 0.0233(12) -0.0052(16) 0.0102(10) -0.0088(17)
N2 0.0301(18) 0.058(2) 0.0281(18) 0.0145(16) 0.0148(15) 0.0091(16)
O1 0.0283(15) 0.0543(19) 0.0214(14) -0.0073(12) 0.0099(12) -0.0097(13)
O2 0.0244(11) 0.059(2) 0.0227(11) 0.0065(11) 0.0111(10) 0.0043(11)
O3 0.027(2) 0.031(2) 0.025(2) 0.000 0.0088(18) 0.000
O4 0.028(2) 0.035(2) 0.0194(18) 0.000 0.0080(16) 0.000
C1 0.030(2) 0.061(3) 0.0259(18) -0.0060(18) 0.0148(16) -0.0188(19)
C2 0.039(2) 0.071(3) 0.050(3) -0.014(2) 0.029(2) -0.025(2)
C3 0.063(4) 0.132(7) 0.058(3) -0.016(4) 0.027(3) -0.063(4)
C4 0.062(4) 0.144(8) 0.099(6) 0.013(6) 0.028(4) -0.058(5)
C5 0.085(6) 0.127(8) 0.161(10) -0.038(7) 0.090(7) -0.063(6)
C6 0.151(10) 0.241(16) 0.152(10) -0.062(11) 0.131(10) -0.115(11)
C7 0.092(6) 0.255(15) 0.074(5) -0.061(7) 0.060(5) -0.110(8)
C8 0.0216(18) 0.060(3) 0.039(2) -0.014(2) 0.0133(17) -0.0033(18)
C9 0.0285(18) 0.043(2) 0.0256(18) -0.0079(15) 0.0125(15) -0.0068(16)
C10 0.0310(18) 0.041(2) 0.0192(15) 0.0003(14) 0.0102(14) -0.0074(15)
C11 0.0296(18) 0.0288(16) 0.0248(17) 0.0018(13) 0.0090(14) -0.0073(14)
C12 0.040(2) 0.0219(16) 0.0264(18) -0.0009(14) 0.0126(16) -0.0065(15)
C13 0.049(3) 0.048(2) 0.035(2) -0.0138(19) 0.015(2) -0.014(2)
C14 0.058(3) 0.064(3) 0.040(3) -0.026(2) 0.018(2) -0.013(2)
C15 0.072(4) 0.061(3) 0.037(2) -0.014(2) 0.025(2) 0.004(3)
C16 0.055(3) 0.041(2) 0.039(2) -0.0007(18) 0.026(2) 0.0036(19)
C17 0.046(2) 0.0259(16) 0.0283(18) 0.0043(14) 0.0176(17) 0.0023(16)
C18 0.038(2) 0.0351(19) 0.0343(19) -0.0033(15) 0.0206(17) 0.0003(16)
C19 0.0301(18) 0.043(2) 0.0257(17) -0.0084(15) 0.0102(15) -0.0147(16)
C20 0.034(2) 0.046(2) 0.032(2) -0.0060(17) 0.0107(17) -0.0087(18)
C21 0.036(2) 0.063(3) 0.044(2) -0.017(2) 0.014(2) -0.008(2)
C22 0.044(3) 0.083(4) 0.063(3) -0.025(3) 0.032(3) -0.026(3)
C23 0.066(3) 0.063(3) 0.080(4) -0.024(3) 0.051(3) -0.037(3)
C24 0.055(3) 0.041(2) 0.057(3) -0.010(2) 0.033(2) -0.015(2)
C25 0.034(2) 0.056(3) 0.035(2) 0.0162(19) 0.0159(18) 0.0014(19)
C26 0.063(9) 0.034(8) 0.026(7) -0.008(5) 0.024(6) -0.018(7)
C27 0.052(7) 0.023(5) 0.023(5) 0.003(4) 0.013(5) -0.008(5)
C28 0.050(7) 0.046(7) 0.021(5) 0.015(4) 0.006(4) -0.010(5)
C29 0.16(2) 0.057(10) 0.029(7) 0.014(6) 0.039(10) -0.039(11)
C30 0.32(5) 0.033(8) 0.026(8) 0.003(6) 0.057(15) -0.031(14)
C31 0.23(3) 0.062(11) 0.024(7) -0.007(7) 0.042(12) -0.072(16)
C32 0.056(3) 0.061(3) 0.050(3) 0.025(2) 0.032(2) 0.023(2)
C33 0.032(2) 0.067(3) 0.033(2) 0.005(2) 0.0133(17) 0.018(2)
C34 0.0298(19) 0.060(3) 0.0275(19) -0.0050(18) 0.0147(16) 0.0016(18)
C35 0.0290(17) 0.089(4) 0.0239(16) -0.004(3) 0.0128(14) 0.000(3)
C36 0.030(2) 0.094(4) 0.032(2) -0.019(2) 0.0160(18) -0.002(2)
C37 0.0315(19) 0.134(6) 0.044(2) -0.036(4) 0.0208(19) -0.017(4)
C38 0.033(3) 0.193(12) 0.069(4) -0.062(6) 0.025(3) -0.008(4)
C39 0.026(3) 0.164(9) 0.068(4) -0.036(5) 0.013(3) 0.025(4)
C40 0.039(3) 0.122(6) 0.058(3) -0.017(4) 0.016(3) 0.030(3)
C41 0.032(2) 0.111(5) 0.041(3) -0.018(3) 0.014(2) 0.024(3)
C42 0.047(3) 0.075(4) 0.039(2) 0.004(2) 0.015(2) 0.028(3)
C43 0.029(2) 0.128(6) 0.036(2) 0.009(3) 0.010(2) -0.033(3)
C44 0.080(5) 0.072(4) 0.087(5) 0.012(4) 0.044(4) -0.010(4)
C45 0.111(8) 0.122(9) 0.106(8) 0.042(7) 0.030(6) -0.031(7)
C46 0.068(6) 0.236(17) 0.116(9) 0.102(11) 0.010(6) -0.062(9)
C47 0.083(6) 0.185(13) 0.061(5) 0.048(7) 0.038(4) -0.006(7)
C48 0.070(4) 0.182(10) 0.048(3) 0.014(5) 0.034(3) -0.022(5)
C26A 0.055(7) 0.049(10) 0.050(10) 0.022(7) 0.025(7) 0.000(7)
C27A 0.065(9) 0.15(2) 0.073(12) 0.085(14) 0.008(8) -0.025(13)
C28A 0.091(11) 0.109(15) 0.088(13) 0.055(13) 0.039(10) 0.005(10)
C29A 0.065(9) 0.101(14) 0.14(2) 0.052(15) 0.044(11) -0.004(9)
C30A 0.058(8) 0.088(12) 0.19(2) 0.092(14) 0.037(11) 0.001(7)
C31A 0.043(6) 0.065(9) 0.129(15) 0.059(10) 0.030(7) 0.004(5)

loop_
_atom_type_symbol
_atom_type_description
_atom_type_scat_dispersion_real
_atom_type_scat_dispersion_imag
_atom_type_scat_source
C C 0.0033 0.0016 'International Tables Vol C Tables 4.2.6.8 and 6.1.1.4'
H H 0.0000 0.0000 'International Tables Vol C Tables 4.2.6.8 and 6.1.1.4'
N N 0.0061 0.0033 'International Tables Vol C Tables 4.2.6.8 and 6.1.1.4'
O O 0.0106 0.0060 'International Tables Vol C Tables 4.2.6.8 and 6.1.1.4'
Fe Fe 0.3463 0.8444 'International Tables Vol C Tables 4.2.6.8 and 6.1.1.4'

loop_
_geom_angle_atom_site_label_1
_geom_angle_atom_site_label_2
_geom_angle_atom_site_label_3
_geom_angle
_geom_angle_site_symmetry_1
_geom_angle_site_symmetry_3
O2 Fe1 O1 99.36(14) . .
O2 Fe1 O3 100.94(9) . .
O1 Fe1 O3 97.51(16) . .
O2 Fe1 O4 89.03(9) . .
O1 Fe1 O4 171.28(12) . .
O3 Fe1 O4 78.39(11) . .
O2 Fe1 N1 167.27(16) . .
O1 Fe1 N1 86.95(15) . .
O3 Fe1 N1 89.07(10) . .
O4 Fe1 N1 85.30(10) . .
O2 Fe1 N2 89.85(14) . .
O1 Fe1 N2 91.47(14) . .
O3 Fe1 N2 164.59(12) . .
O4 Fe1 N2 90.95(16) . .
N1 Fe1 N2 78.89(16) . .
C8 N1 C1 114.3(3) . .
C8 N1 Fe1 113.0(3) . .
C1 N1 Fe1 112.7(3) . .
C32 N2 C25 113.0(4) . .
C32 N2 Fe1 111.2(3) . .
C25 N2 Fe1 107.8(3) . .
C10 O1 Fe1 134.5(3) . .
C34 O2 Fe1 128.1(3) . .
Fe1 O3 Fe1 104.2(2) 2_656 .
Fe1 O4 Fe1 98.97(19) . 2_656
N1 C1 C2 110.2(4) . .
N1 C1 C25 109.7(3) . .
C2 C1 C25 114.5(4) . .
N1 C1 H1 107.4 . .
C2 C1 H1 107.4 . .
C25 C1 H1 107.4 . .
C7 C2 C3 117.3(6) . .
C7 C2 C1 120.7(5) . .
C3 C2 C1 121.8(5) . .
C2 C3 C4 120.6(8) . .
C2 C3 H3 119.7 . .
C4 C3 H3 119.7 . .
C5 C4 C3 121.6(8) . .
C5 C4 H4 119.2 . .
C3 C4 H4 119.2 . .
C6 C5 C4 118.1(7) . .
C6 C5 H5 120.9 . .
C4 C5 H5 120.9 . .
C5 C6 C7 121.9(9) . .
C5 C6 H6 119.0 . .
C7 C6 H6 119.0 . .
C2 C7 C6 120.3(8) . .
C2 C7 H7 119.8 . .
C6 C7 H7 119.8 . .
N1 C8 C9 112.6(4) . .
N1 C8 H8A 109.1 . .
C9 C8 H8A 109.1 . .
N1 C8 H8B 109.1 . .
C9 C8 H8B 109.1 . .
H8A C8 H8B 107.8 . .
C18 C9 C10 119.6(4) . .
C18 C9 C8 120.3(4) . .
C10 C9 C8 120.0(4) . .
O1 C10 C11 118.8(4) . .
O1 C10 C9 121.7(3) . .
C11 C10 C9 119.5(4) . .
C10 C11 C12 120.6(4) . .
C10 C11 C19 117.8(4) . .
C12 C11 C19 121.6(3) . .
C11 C12 C13 122.8(4) . .
C11 C12 C17 119.4(3) . .
C13 C12 C17 117.8(4) . .
C14 C13 C12 121.7(5) . .
C14 C13 H13 119.1 . .
C12 C13 H13 119.1 . .
C13 C14 C15 120.1(5) . .
C13 C14 H14 120.0 . .
C15 C14 H14 120.0 . .
C16 C15 C14 118.9(5) . .
C16 C15 H15 120.6 . .
C14 C15 H15 120.6 . .
C15 C16 C17 121.9(5) . .
C15 C16 H16 119.1 . .
C17 C16 H16 119.1 . .
C18 C17 C16 121.8(4) . .
C18 C17 C12 118.5(4) . .
C16 C17 C12 119.6(4) . .
C9 C18 C17 122.4(4) . .
C9 C18 H18 118.8 . .
C17 C18 H18 118.8 . .
C20 C19 C24 117.9(4) . .
C20 C19 C11 120.2(4) . .
C24 C19 C11 121.9(4) . .
C21 C20 C19 121.6(5) . .
C21 C20 H20 119.2 . .
C19 C20 H20 119.2 . .
C20 C21 C22 119.8(5) . .
C20 C21 H21 120.1 . .
C22 C21 H21 120.1 . .
C23 C22 C21 119.4(5) . .
C23 C22 H22 120.3 . .
C21 C22 H22 120.3 . .
C22 C23 C24 121.6(5) . .
C22 C23 H23 119.2 . .
C24 C23 H23 119.2 . .
C23 C24 C19 119.6(5) . .
C23 C24 H24 120.2 . .
C19 C24 H24 120.2 . .
C26 C25 N2 110.0(9) . .
C26 C25 C1 104.2(8) . .
N2 C25 C1 107.9(4) . .
C26 C25 C26A 20.5(6) . .
N2 C25 C26A 115.1(7) . .
C1 C25 C26A 118.3(8) . .
C26 C25 H25 111.5 . .
N2 C25 H25 111.5 . .
C1 C25 H25 111.5 . .
C26A C25 H25 91.7 . .
C31 C26 C27 118.1(17) . .
C31 C26 C25 114.6(11) . .
C27 C26 C25 126.4(14) . .
C26 C27 C28 117.1(13) . .
C29 C28 C27 121.9(11) . .
C30 C29 C28 114.3(14) . .
C31 C30 C29 125(2) . .
C30 C31 C26 120.2(16) . .
N2 C32 C33 110.8(5) . .
N2 C32 H32A 109.5 . .
C33 C32 H32A 109.5 . .
N2 C32 H32B 109.5 . .
C33 C32 H32B 109.5 . .
H32A C32 H32B 108.1 . .
C42 C33 C34 117.8(5) . .
C42 C33 C32 121.7(5) . .
C34 C33 C32 120.3(4) . .
O2 C34 C35 119.8(4) . .
O2 C34 C33 118.5(4) . .
C35 C34 C33 121.6(4) . .
C34 C35 C36 119.2(6) . .
C34 C35 C43 118.3(4) . .
C36 C35 C43 122.4(5) . .
C41 C36 C35 118.8(5) . .
C41 C36 C37 119.6(6) . .
C35 C36 C37 121.6(6) . .
C38 C37 C36 119.9(9) . .
C38 C37 H37 120.1 . .
C36 C37 H37 120.1 . .
C39 C38 C37 122.1(9) . .
C39 C38 H38 118.9 . .
C37 C38 H38 118.9 . .
C38 C39 C40 122.4(6) . .
C38 C39 H39 118.8 . .
C40 C39 H39 118.8 . .
C39 C40 C41 116.7(8) . .
C39 C40 H40 121.7 . .
C41 C40 H40 121.7 . .
C42 C41 C36 120.3(5) . .
C42 C41 C40 120.2(7) . .
C36 C41 C40 119.3(7) . .
C41 C42 C33 122.1(6) . .
C41 C42 H42 119.0 . .
C33 C42 H42 119.0 . .
C44 C43 C48 118.2(8) . .
C44 C43 C35 121.9(6) . .
C48 C43 C35 119.8(9) . .
C43 C44 C45 122.2(10) . .
C43 C44 H44 118.9 . .
C45 C44 H44 118.9 . .
C44 C45 C46 116.7(14) . .
C44 C45 H45 121.7 . .
C46 C45 H45 121.7 . .
C47 C46 C45 121.9(11) . .
C47 C46 H46 119.1 . .
C45 C46 H46 119.1 . .
C46 C47 C48 121.8(11) . .
C46 C47 H47 119.1 . .
C48 C47 H47 119.1 . .
C47 C48 C43 119.1(12) . .
C47 C48 H48 120.4 . .
C43 C48 H48 120.4 . .
C31A C26A C27A 122.0(15) . .
C31A C26A C25 123.1(14) . .
C27A C26A C25 114.2(14) . .
C26A C27A C28A 107(2) . .
C29A C28A C27A 123(2) . .
C28A C29A C30A 126(2) . .
C29A C30A C31A 120.6(18) . .
C26A C31A C30A 117.9(18) . .
O1S C1S C2S 120.7(11) . .
O1S C1S C2S 120.7(11) . 2_755
C2S C1S C2S 119(2) . 2_755
O2S C3S C5S 108.6(18) . .
O2S C3S C4S 126.6(19) . .
C5S C3S C4S 124(2) . .

loop_
_geom_bond_atom_site_label_1
_geom_bond_atom_site_label_2
_geom_bond_distance
_geom_bond_site_symmetry_2
Fe1 O2 1.906(3) .
Fe1 O1 1.910(3) .
Fe1 O3 1.956(3) .
Fe1 O4 2.031(3) .
Fe1 N1 2.172(3) .
Fe1 N2 2.184(4) .
N1 C8 1.446(6) .
N1 C1 1.512(6) .
N2 C32 1.500(7) .
N2 C25 1.514(6) .
O1 C10 1.327(5) .
O2 C34 1.334(5) .
O3 Fe1 1.956(3) 2_656
O4 Fe1 2.031(3) 2_656
C1 C2 1.515(6) .
C1 C25 1.516(7) .
C1 H1 1.0000 .
C2 C7 1.339(9) .
C2 C3 1.368(8) .
C3 C4 1.385(10) .
C3 H3 0.9500 .
C4 C5 1.346(15) .
C4 H4 0.9500 .
C5 C6 1.301(15) .
C5 H5 0.9500 .
C6 C7 1.424(10) .
C6 H6 0.9500 .
C7 H7 0.9500 .
C8 C9 1.523(6) .
C8 H8A 0.9900 .
C8 H8B 0.9900 .
C9 C18 1.376(6) .
C9 C10 1.429(6) .
C10 C11 1.403(5) .
C11 C12 1.419(6) .
C11 C19 1.487(6) .
C12 C13 1.425(6) .
C12 C17 1.430(6) .
C13 C14 1.354(8) .
C13 H13 0.9500 .
C14 C15 1.466(9) .
C14 H14 0.9500 .
C15 C16 1.347(8) .
C15 H15 0.9500 .
C16 C17 1.419(6) .
C16 H16 0.9500 .
C17 C18 1.408(6) .
C18 H18 0.9500 .
C19 C20 1.406(7) .
C19 C24 1.413(6) .
C20 C21 1.378(7) .
C20 H20 0.9500 .
C21 C22 1.394(9) .
C21 H21 0.9500 .
C22 C23 1.381(10) .
C22 H22 0.9500 .
C23 C24 1.386(8) .
C23 H23 0.9500 .
C24 H24 0.9500 .
C25 C26 1.49(2) .
C25 C26A 1.573(15) .
C25 H25 1.0000 .
C26 C31 1.36(2) .
C26 C27 1.389(18) .
C27 C28 1.447(17) .
C28 C29 1.40(2) .
C29 C30 1.35(2) .
C30 C31 1.33(2) .
C32 C33 1.525(8) .
C32 H32A 0.9900 .
C32 H32B 0.9900 .
C33 C42 1.380(6) .
C33 C34 1.430(7) .
C34 C35 1.382(7) .
C35 C36 1.425(7) .
C35 C43 1.496(10) .
C36 C41 1.414(10) .
C36 C37 1.431(8) .
C37 C38 1.359(11) .
C37 H37 0.9500 .
C38 C39 1.342(16) .
C38 H38 0.9500 .
C39 C40 1.429(13) .
C39 H39 0.9500 .
C40 C41 1.454(7) .
C40 H40 0.9500 .
C41 C42 1.380(10) .
C42 H42 0.9500 .
C43 C44 1.373(12) .
C43 C48 1.409(10) .
C44 C45 1.379(13) .
C44 H44 0.9500 .
C45 C46 1.41(2) .
C45 H45 0.9500 .
C46 C47 1.31(2) .
C46 H46 0.9500 .
C47 C48 1.371(17) .
C47 H47 0.9500 .
C48 H48 0.9500 .
C26A C31A 1.35(2) .
C26A C27A 1.43(3) .
C27A C28A 1.57(3) .
C28A C29A 1.18(3) .
C29A C30A 1.20(4) .
C30A C31A 1.45(2) .
C1S O1S 1.10(2) .
C1S C2S 1.57(3) .
C1S C2S 1.57(3) 2_755
C3S O2S 1.31(3) .
C3S C5S 1.521(18) .
C3S C4S 1.593(18) .
